data_4301990
loop_
_publ_author_name
'Jamie S. Ritch'
'Tristram Chivers'

_publ_section_title
;
Group 11 Complexes of the P,Te-Centered Ligand [TePiPr2NPiPr2]-:
Synthesis, Structures, and Insertion Reactions of the Copper(I) Complex
with Chalcogens
;
_journal_name_full 'Inorganic Chemistry'
_journal_page_first 3857
_journal_page_last 3865
_journal_paper_doi 10.1021/ic802428b
_journal_volume 48
_journal_year 2009
_chemical_formula_moiety 'C36 H84 Cu3 N3 P6 Te3'
_chemical_formula_sum 'C36 H84 Cu3 N3 P6 Te3'
_chemical_formula_weight 1318.30
_chemical_name_systematic
; 
 ? 
;
_space_group_IT_number 15
_symmetry_cell_setting monoclinic
_symmetry_space_group_name_Hall '-C 2yc'
_symmetry_space_group_name_H-M 'C 1 2/c 1'
_atom_sites_solution_hydrogens geom
_atom_sites_solution_primary direct
_atom_sites_solution_secondary difmap
_audit_creation_method SHELXL-97
_cell_angle_alpha 90.00
_cell_angle_beta 110.06(3)
_cell_angle_gamma 90.00
_cell_formula_units_Z 8
_cell_length_a 40.314(8)
_cell_length_b 11.660(2)
_cell_length_c 24.565(5)
_cell_measurement_reflns_used 51922
_cell_measurement_temperature 173(2)
_cell_measurement_theta_max 27.48
_cell_measurement_theta_min 1.00
_cell_volume 10847(4)
_computing_cell_refinement 'Nonius DENZO'
_computing_data_collection 'Nonius COLLECT'
_computing_data_reduction 'Nonius DENZO'
_computing_molecular_graphics 'Bruker SHELXTL'
_computing_publication_material 'Bruker SHELXTL'
_computing_structure_refinement 'SHELXL-97 (Sheldrick, 1997)'
_computing_structure_solution 'SHELXS-97 (Sheldrick, 1990)'
_diffrn_ambient_temperature 173(2)
_diffrn_measured_fraction_theta_full 0.997
_diffrn_measured_fraction_theta_max 0.997
_diffrn_measurement_device_type 'Nonius KappaCCD'
_diffrn_measurement_method 'phi\omega scans'
_diffrn_radiation_monochromator graphite
_diffrn_radiation_source 'fine-focus sealed tube'
_diffrn_radiation_type MoK\a
_diffrn_radiation_wavelength 0.71073
_diffrn_reflns_av_R_equivalents 0.0335
_diffrn_reflns_av_sigmaI/netI 0.0455
_diffrn_reflns_limit_h_max 47
_diffrn_reflns_limit_h_min -47
_diffrn_reflns_limit_k_max 13
_diffrn_reflns_limit_k_min -13
_diffrn_reflns_limit_l_max 29
_diffrn_reflns_limit_l_min -29
_diffrn_reflns_number 51922
_diffrn_reflns_theta_full 25.03
_diffrn_reflns_theta_max 25.03
_diffrn_reflns_theta_min 3.07
_exptl_absorpt_coefficient_mu 2.951
_exptl_absorpt_correction_T_max 0.7184
_exptl_absorpt_correction_T_min 0.5899
_exptl_absorpt_correction_type integration
_exptl_absorpt_process_details 'HKL Scalepack (Otwinowski & Minor 1997)'
_exptl_crystal_colour yellow
_exptl_crystal_density_diffrn 1.615
_exptl_crystal_density_method 'not measured'
_exptl_crystal_description block
_exptl_crystal_F_000 5232
_exptl_crystal_size_max 0.20
_exptl_crystal_size_mid 0.16
_exptl_crystal_size_min 0.12
_refine_diff_density_max 1.194
_refine_diff_density_min -1.100
_refine_diff_density_rms 0.094
_refine_ls_extinction_method none
_refine_ls_goodness_of_fit_ref 1.036
_refine_ls_hydrogen_treatment constr
_refine_ls_matrix_type full
_refine_ls_number_parameters 478
_refine_ls_number_reflns 9557
_refine_ls_number_restraints 19
_refine_ls_restrained_S_all 1.042
_refine_ls_R_factor_all 0.0672
_refine_ls_R_factor_gt 0.0407
_refine_ls_shift/su_max 0.002
_refine_ls_shift/su_mean 0.000
_refine_ls_structure_factor_coef Fsqd
_refine_ls_weighting_details 'calc w=1/[\s^2^(Fo^2^)+(0.0374P)^2^+45.5363P] where P=(Fo^2^+2Fc^2^)/3'
_refine_ls_weighting_scheme calc
_refine_ls_wR_factor_gt 0.0889
_refine_ls_wR_factor_ref 0.1011
_reflns_number_gt 6954
_reflns_number_total 9557
_reflns_threshold_expression >2sigma(I)
_cod_data_source_file ic802428b_si_001_1.cif
_cod_data_source_block compound6
_cod_depositor_comments
;
The following automatic conversions were performed:
'_symmetry_cell_setting' value 'Monoclinic' changed to 'monoclinic'
according to '/home/saulius/struct/CIF-dictionaries/cif_core.dic'
dictionary named 'cif_core.dic' version 2.4.1 from 2010-06-29.

Automatic conversion script
Id: cif_fix_enum 1527 2010-12-29 10:47:43Z saulius 
;
_cod_original_cell_volume 10846(4)
_cod_original_sg_symbol_H-M 'C 2/c'
_cod_database_code 4301990

loop_
_symmetry_equiv_pos_as_xyz
'x, y, z'
'-x, y, -z+1/2'
'x+1/2, y+1/2, z'
'-x+1/2, y+1/2, -z+1/2'
'-x, -y, -z'
'x, -y, z-1/2'
'-x+1/2, -y+1/2, -z'
'x+1/2, -y+1/2, z-1/2'

loop_
_atom_site_label
_atom_site_type_symbol
_atom_site_fract_x
_atom_site_fract_y
_atom_site_fract_z
_atom_site_U_iso_or_equiv
_atom_site_adp_type
_atom_site_occupancy
_atom_site_symmetry_multiplicity
_atom_site_calc_flag
_atom_site_refinement_flags
_atom_site_disorder_assembly
_atom_site_disorder_group
Te3 Te 0.072281(10) 0.90155(4) 0.51502(2) 0.05992(14) Uani 1 1 d . A .
Cu1 Cu 0.127049(18) 0.94295(6) 0.48732(3) 0.05265(19) Uani 1 1 d . A .
P1 P 0.14747(4) 1.10871(15) 0.46126(8) 0.0592(4) Uani 1 1 d . . .
C1 C 0.1042(2) 1.2593(9) 0.4936(6) 0.136(5) Uani 1 1 d . . .
H1A H 0.1024 1.3273 0.5159 0.205 Uiso 1 1 calc R . .
H1B H 0.0940 1.1931 0.5068 0.205 Uiso 1 1 calc R . .
H1C H 0.0912 1.2727 0.4523 0.205 Uiso 1 1 calc R . .
C2 C 0.14251(18) 1.2356(6) 0.5024(4) 0.076(2) Uani 1 1 d . . .
H2A H 0.1525 1.3036 0.4885 0.092 Uiso 1 1 calc R . .
C3 C 0.1626(3) 1.2192(10) 0.5657(4) 0.122(4) Uani 1 1 d . . .
H3A H 0.1628 1.2912 0.5864 0.183 Uiso 1 1 calc R . .
H3B H 0.1869 1.1965 0.5710 0.183 Uiso 1 1 calc R . .
H3C H 0.1512 1.1591 0.5810 0.183 Uiso 1 1 calc R . .
C4 C 0.1222(4) 1.0598(12) 0.3442(4) 0.164(6) Uani 1 1 d . . .
H4A H 0.1045 1.0815 0.3070 0.246 Uiso 1 1 calc R . .
H4B H 0.1139 0.9926 0.3597 0.246 Uiso 1 1 calc R . .
H4C H 0.1445 1.0415 0.3386 0.246 Uiso 1 1 calc R . .
C5 C 0.1277(3) 1.1570(8) 0.3857(4) 0.097(3) Uani 1 1 d . . .
H5A H 0.1039 1.1889 0.3812 0.117 Uiso 1 1 calc R . .
C6 C 0.1489(3) 1.2535(11) 0.3710(5) 0.156(5) Uani 1 1 d . . .
H6A H 0.1396 1.2684 0.3292 0.234 Uiso 1 1 calc R . .
H6B H 0.1738 1.2307 0.3824 0.234 Uiso 1 1 calc R . .
H6C H 0.1470 1.3232 0.3920 0.234 Uiso 1 1 calc R . .
N1 N 0.18979(13) 1.0998(4) 0.4726(3) 0.0654(15) Uani 1 1 d . . .
P2 P 0.21345(4) 0.98927(15) 0.49516(8) 0.0555(4) Uani 1 1 d D . .
C7 C 0.2715(2) 0.9145(8) 0.5880(4) 0.132(4) Uani 0.75 1 d PD A 1
H7A H 0.2867 0.9297 0.6280 0.199 Uiso 0.75 1 calc PR A 1
H7B H 0.2858 0.9122 0.5629 0.199 Uiso 0.75 1 calc PR A 1
H7C H 0.2596 0.8406 0.5861 0.199 Uiso 0.75 1 calc PR A 1
C8 C 0.24459(18) 1.0074(6) 0.5680(4) 0.093(3) Uani 0.75 1 d PD A 1
H8A H 0.2298 0.9986 0.5932 0.111 Uiso 0.75 1 calc PR A 1
C9 C 0.2601(4) 1.1227(10) 0.5821(7) 0.142(6) Uiso 0.75 1 d PD A 1
H9A H 0.2764 1.1239 0.6222 0.213 Uiso 0.75 1 calc PR A 1
H9B H 0.2412 1.1789 0.5775 0.213 Uiso 0.75 1 calc PR A 1
H9C H 0.2729 1.1421 0.5558 0.213 Uiso 0.75 1 calc PR A 1
C7A C 0.2715(2) 0.9145(8) 0.5880(4) 0.132(4) Uani 0.25 1 d PD A 2
H7D H 0.2822 0.9169 0.6303 0.199 Uiso 0.25 1 calc PR A 2
H7E H 0.2898 0.9257 0.5707 0.199 Uiso 0.25 1 calc PR A 2
H7F H 0.2601 0.8399 0.5760 0.199 Uiso 0.25 1 calc PR A 2
C8A C 0.24459(18) 1.0074(6) 0.5680(4) 0.093(3) Uani 0.25 1 d PD A 2
H8B H 0.2591 1.0736 0.5633 0.111 Uiso 0.25 1 calc PR A 2
C9A C 0.2313(7) 1.049(3) 0.6125(7) 0.132(15) Uiso 0.25 1 d PD A 2
H9D H 0.2509 1.0554 0.6494 0.199 Uiso 0.25 1 calc PR A 2
H9E H 0.2137 0.9950 0.6168 0.199 Uiso 0.25 1 calc PR A 2
H9F H 0.2204 1.1243 0.6013 0.199 Uiso 0.25 1 calc PR A 2
C10 C 0.2640(3) 1.0490(10) 0.4452(6) 0.161(6) Uani 1 1 d . . .
H10A H 0.2754 1.0291 0.4172 0.241 Uiso 1 1 calc R A .
H10B H 0.2819 1.0577 0.4837 0.241 Uiso 1 1 calc R . .
H10C H 0.2510 1.1212 0.4337 0.241 Uiso 1 1 calc R . .
C11 C 0.2385(2) 0.9547(7) 0.4468(4) 0.087(3) Uani 1 1 d . A .
H11A H 0.2528 0.8844 0.4626 0.105 Uiso 1 1 calc R . .
C12 C 0.2141(3) 0.9268(9) 0.3864(4) 0.123(4) Uani 1 1 d . . .
H12A H 0.2278 0.8946 0.3639 0.184 Uiso 1 1 calc R A .
H12B H 0.2022 0.9969 0.3675 0.184 Uiso 1 1 calc R . .
H12C H 0.1965 0.8707 0.3884 0.184 Uiso 1 1 calc R . .
Te1 Te 0.180019(10) 0.81097(3) 0.496475(17) 0.04945(12) Uani 1 1 d . A .
Cu2 Cu 0.160708(19) 0.79746(7) 0.58351(3) 0.05349(19) Uani 1 1 d . . .
P3 P 0.17190(4) 0.82486(15) 0.67853(7) 0.0539(4) Uani 1 1 d . A .
C13 C 0.2358(2) 0.7213(10) 0.6964(4) 0.112(3) Uani 1 1 d . A .
H13A H 0.2616 0.7285 0.7121 0.168 Uiso 1 1 calc R . .
H13B H 0.2279 0.7247 0.6540 0.168 Uiso 1 1 calc R . .
H13C H 0.2288 0.6479 0.7085 0.168 Uiso 1 1 calc R . .
C14 C 0.21974(18) 0.8157(8) 0.7183(3) 0.080(2) Uani 1 1 d . . .
H14A H 0.2303 0.8882 0.7099 0.096 Uiso 1 1 calc R A .
C15 C 0.2296(2) 0.8092(9) 0.7838(3) 0.097(3) Uani 1 1 d . A .
H15A H 0.2553 0.8007 0.8018 0.146 Uiso 1 1 calc R . .
H15B H 0.2179 0.7431 0.7939 0.146 Uiso 1 1 calc R . .
H15C H 0.2221 0.8796 0.7980 0.146 Uiso 1 1 calc R . .
C16 C 0.1222(3) 0.9795(9) 0.6819(4) 0.128(4) Uani 1 1 d . A .
H16A H 0.1162 1.0493 0.6987 0.192 Uiso 1 1 calc R . .
H16B H 0.1087 0.9147 0.6889 0.192 Uiso 1 1 calc R . .
H16C H 0.1164 0.9900 0.6401 0.192 Uiso 1 1 calc R . .
C17 C 0.1608(2) 0.9557(6) 0.7094(3) 0.078(2) Uani 1 1 d . . .
H17A H 0.1657 0.9415 0.7516 0.093 Uiso 1 1 calc R A .
C18 C 0.1837(3) 1.0575(8) 0.7043(5) 0.142(4) Uani 1 1 d . A .
H18A H 0.1777 1.1251 0.7226 0.213 Uiso 1 1 calc R . .
H18B H 0.1794 1.0737 0.6633 0.213 Uiso 1 1 calc R . .
H18C H 0.2087 1.0385 0.7236 0.213 Uiso 1 1 calc R . .
N2 N 0.15358(13) 0.7223(5) 0.7044(2) 0.0564(13) Uani 1 1 d . . .
P4 P 0.12970(4) 0.62288(16) 0.66676(7) 0.0564(4) Uani 1 1 d . A .
C19 C 0.0744(2) 0.6748(11) 0.7064(4) 0.128(4) Uani 1 1 d . A .
H19A H 0.0502 0.7029 0.6969 0.193 Uiso 1 1 calc R . .
H19B H 0.0908 0.7299 0.7320 0.193 Uiso 1 1 calc R . .
H19C H 0.0768 0.6005 0.7261 0.193 Uiso 1 1 calc R . .
C20 C 0.08298(18) 0.6607(8) 0.6504(3) 0.077(2) Uani 1 1 d . . .
H20A H 0.0802 0.7389 0.6327 0.093 Uiso 1 1 calc R A .
C21 C 0.0550(2) 0.5862(9) 0.6066(4) 0.117(4) Uani 1 1 d . A .
H21A H 0.0329 0.6295 0.5909 0.175 Uiso 1 1 calc R . .
H21B H 0.0509 0.5168 0.6259 0.175 Uiso 1 1 calc R . .
H21C H 0.0633 0.5646 0.5749 0.175 Uiso 1 1 calc R . .
C22 C 0.1784(3) 0.4662(9) 0.7305(4) 0.126(4) Uani 1 1 d . A .
H22A H 0.1832 0.3948 0.7529 0.188 Uiso 1 1 calc R . .
H22B H 0.1917 0.5291 0.7547 0.188 Uiso 1 1 calc R . .
H22C H 0.1857 0.4575 0.6965 0.188 Uiso 1 1 calc R . .
C23 C 0.1391(2) 0.4928(7) 0.7109(3) 0.088(2) Uani 1 1 d . . .
H23A H 0.1332 0.5091 0.7465 0.105 Uiso 1 1 calc R A .
C24 C 0.1181(3) 0.3873(8) 0.6822(4) 0.108(3) Uani 1 1 d . A .
H24A H 0.1260 0.3208 0.7078 0.162 Uiso 1 1 calc R . .
H24B H 0.1217 0.3725 0.6454 0.162 Uiso 1 1 calc R . .
H24C H 0.0929 0.4007 0.6749 0.162 Uiso 1 1 calc R . .
Te2 Te 0.139752(11) 0.58097(3) 0.575278(17) 0.05256(12) Uani 1 1 d . A .
Cu3 Cu 0.104929(17) 0.72419(7) 0.49745(3) 0.04989(19) Uani 1 1 d . A .
P5 P 0.07299(4) 0.68387(15) 0.40419(7) 0.0514(4) Uani 1 1 d . . .
C25 C 0.0421(2) 0.4943(8) 0.4366(4) 0.090(2) Uani 1 1 d . . .
H25A H 0.0340 0.4148 0.4288 0.135 Uiso 1 1 calc R A .
H25B H 0.0225 0.5433 0.4368 0.135 Uiso 1 1 calc R . .
H25C H 0.0611 0.4985 0.4744 0.135 Uiso 1 1 calc R . .
C26 C 0.0559(2) 0.5344(7) 0.3902(3) 0.080(2) Uani 1 1 d . A .
H26A H 0.0762 0.4838 0.3917 0.096 Uiso 1 1 calc R . .
C27 C 0.0273(3) 0.5191(10) 0.3298(4) 0.149(5) Uani 1 1 d . . .
H27A H 0.0169 0.4424 0.3270 0.224 Uiso 1 1 calc R A .
H27B H 0.0380 0.5282 0.2998 0.224 Uiso 1 1 calc R . .
H27C H 0.0088 0.5771 0.3244 0.224 Uiso 1 1 calc R . .
C28 C 0.12563(19) 0.6173(7) 0.3606(3) 0.085(2) Uani 1 1 d . . .
H28A H 0.1416 0.6419 0.3403 0.127 Uiso 1 1 calc R A .
H28B H 0.1147 0.5441 0.3444 0.127 Uiso 1 1 calc R . .
H28C H 0.1391 0.6078 0.4019 0.127 Uiso 1 1 calc R . .
C29 C 0.09670(18) 0.7086(7) 0.3527(3) 0.074(2) Uani 1 1 d . A .
H29A H 0.1100 0.7816 0.3662 0.089 Uiso 1 1 calc R . .
C30 C 0.0752(3) 0.7306(11) 0.2909(4) 0.132(4) Uani 1 1 d . . .
H30A H 0.0893 0.7740 0.2724 0.197 Uiso 1 1 calc R A .
H30B H 0.0541 0.7750 0.2889 0.197 Uiso 1 1 calc R . .
H30C H 0.0680 0.6574 0.2707 0.197 Uiso 1 1 calc R . .
N3 N 0.03808(13) 0.7669(5) 0.3823(2) 0.0678(16) Uani 1 1 d . A .
P6 P 0.02902(4) 0.87000(17) 0.41619(8) 0.0625(5) Uani 1 1 d D . .
C31 C -0.0132(2) 0.7440(8) 0.4631(4) 0.099(3) Uani 1 1 d . . .
H31A H -0.0350 0.7410 0.4720 0.149 Uiso 1 1 calc R A .
H31B H 0.0071 0.7499 0.4992 0.149 Uiso 1 1 calc R . .
H31C H -0.0110 0.6741 0.4424 0.149 Uiso 1 1 calc R . .
C32 C -0.01395(16) 0.8474(7) 0.4254(3) 0.075(2) Uani 1 1 d . A .
H32A H -0.0187 0.9162 0.4459 0.090 Uiso 1 1 calc R . .
C33 C -0.0438(2) 0.8388(11) 0.3671(4) 0.138(4) Uani 1 1 d . . .
H33A H -0.0663 0.8291 0.3735 0.208 Uiso 1 1 calc R A .
H33B H -0.0397 0.7727 0.3456 0.208 Uiso 1 1 calc R . .
H33C H -0.0445 0.9090 0.3448 0.208 Uiso 1 1 calc R . .
C34 C 0.0142(4) 1.0042(12) 0.3153(5) 0.110(5) Uiso 0.65 1 d PD A 1
H34A H 0.0140 1.0826 0.3010 0.165 Uiso 0.65 1 calc PR A 1
H34B H -0.0097 0.9722 0.3002 0.165 Uiso 0.65 1 calc PR A 1
H34C H 0.0302 0.9569 0.3025 0.165 Uiso 0.65 1 calc PR A 1
C35 C 0.0263(2) 1.0054(8) 0.3793(4) 0.115(3) Uani 0.65 1 d PD A 1
H35A H 0.0518 1.0257 0.3894 0.138 Uiso 0.65 1 calc PR A 1
C36 C 0.0129(3) 1.1044(8) 0.4040(5) 0.125(4) Uani 0.65 1 d PD A 1
H36A H 0.0132 1.1737 0.3817 0.187 Uiso 0.65 1 calc PR A 1
H36B H 0.0279 1.1158 0.4445 0.187 Uiso 0.65 1 calc PR A 1
H36C H -0.0114 1.0887 0.4021 0.187 Uiso 0.65 1 calc PR A 1
C34A C 0.0483(6) 1.0296(16) 0.3450(10) 0.112(9) Uiso 0.35 1 d PD A 2
H34D H 0.0432 1.1071 0.3288 0.168 Uiso 0.35 1 calc PR A 2
H34E H 0.0433 0.9737 0.3134 0.168 Uiso 0.35 1 calc PR A 2
H34F H 0.0732 1.0243 0.3695 0.168 Uiso 0.35 1 calc PR A 2
C35A C 0.0263(2) 1.0054(8) 0.3793(4) 0.115(3) Uani 0.35 1 d PD A 2
H35B H 0.0040 0.9893 0.3463 0.138 Uiso 0.35 1 calc PR A 2
C36A C 0.0129(3) 1.1044(8) 0.4040(5) 0.125(4) Uani 0.35 1 d PD A 2
H36D H 0.0176 1.1759 0.3870 0.187 Uiso 0.35 1 calc PR A 2
H36E H 0.0248 1.1065 0.4461 0.187 Uiso 0.35 1 calc PR A 2
H36F H -0.0126 1.0959 0.3952 0.187 Uiso 0.35 1 calc PR A 2

loop_
_atom_site_aniso_label
_atom_site_aniso_U_11
_atom_site_aniso_U_22
_atom_site_aniso_U_33
_atom_site_aniso_U_23
_atom_site_aniso_U_13
_atom_site_aniso_U_12
Te3 0.0422(2) 0.0646(3) 0.0765(3) -0.0271(2) 0.02486(19) -0.00212(18)
Cu1 0.0430(4) 0.0464(4) 0.0701(5) -0.0029(4) 0.0214(3) 0.0055(3)
P1 0.0559(9) 0.0474(10) 0.0779(11) 0.0106(9) 0.0277(8) 0.0138(8)
C1 0.075(5) 0.089(7) 0.245(14) -0.060(8) 0.054(7) 0.017(5)
C2 0.072(4) 0.046(4) 0.121(7) -0.004(4) 0.046(5) 0.008(3)
C3 0.148(9) 0.118(9) 0.111(8) -0.012(7) 0.060(7) 0.025(7)
C4 0.232(15) 0.166(13) 0.079(7) 0.015(8) 0.034(8) 0.049(11)
C5 0.115(7) 0.085(6) 0.083(6) 0.027(5) 0.021(5) 0.023(5)
C6 0.169(11) 0.150(11) 0.131(9) 0.085(9) 0.029(8) -0.001(9)
N1 0.060(3) 0.045(3) 0.104(4) 0.024(3) 0.045(3) 0.013(2)
P2 0.0476(8) 0.0507(10) 0.0770(11) 0.0044(9) 0.0327(8) 0.0059(7)
C7 0.090(6) 0.135(9) 0.123(8) -0.046(7) -0.027(6) 0.053(6)
C8 0.069(5) 0.075(6) 0.111(6) -0.026(5) 0.000(4) 0.013(4)
C7A 0.090(6) 0.135(9) 0.123(8) -0.046(7) -0.027(6) 0.053(6)
C8A 0.069(5) 0.075(6) 0.111(6) -0.026(5) 0.000(4) 0.013(4)
C10 0.143(9) 0.124(10) 0.284(17) 0.026(10) 0.161(11) 0.005(8)
C11 0.084(5) 0.075(6) 0.132(8) 0.022(5) 0.074(5) 0.023(4)
C12 0.188(11) 0.122(9) 0.097(7) 0.012(6) 0.099(8) 0.034(8)
Te1 0.0496(2) 0.0437(2) 0.0611(2) 0.00340(19) 0.02666(18) 0.01013(17)
Cu2 0.0591(4) 0.0525(5) 0.0465(4) -0.0020(3) 0.0151(3) -0.0086(4)
P3 0.0590(9) 0.0525(10) 0.0473(9) -0.0070(8) 0.0143(7) -0.0036(8)
C13 0.069(5) 0.173(11) 0.088(6) 0.002(7) 0.020(4) 0.027(6)
C14 0.063(4) 0.117(7) 0.051(4) -0.011(4) 0.009(3) -0.012(4)
C15 0.071(5) 0.142(9) 0.060(4) -0.015(5) -0.001(4) 0.005(5)
C16 0.126(8) 0.115(8) 0.109(7) -0.043(6) -0.003(6) 0.052(7)
C17 0.101(6) 0.059(5) 0.063(4) -0.017(4) 0.015(4) 0.003(4)
C18 0.198(12) 0.063(6) 0.146(10) -0.023(6) 0.034(9) -0.022(7)
N2 0.065(3) 0.056(3) 0.049(3) -0.009(2) 0.020(2) -0.009(3)
P4 0.0617(10) 0.0599(11) 0.0504(9) 0.0012(8) 0.0230(7) -0.0075(8)
C19 0.083(6) 0.223(13) 0.096(7) -0.015(8) 0.054(5) -0.006(7)
C20 0.063(4) 0.104(6) 0.073(5) -0.010(4) 0.032(4) -0.015(4)
C21 0.075(5) 0.169(11) 0.108(7) -0.002(7) 0.034(5) -0.041(6)
C22 0.144(9) 0.091(7) 0.111(7) 0.047(6) 0.004(6) 0.004(6)
C23 0.119(7) 0.076(6) 0.072(5) 0.011(4) 0.038(5) -0.016(5)
C24 0.160(9) 0.072(6) 0.108(7) 0.009(5) 0.065(6) -0.025(6)
Te2 0.0652(3) 0.0420(2) 0.0514(2) -0.00327(18) 0.02119(18) -0.00134(18)
Cu3 0.0444(4) 0.0547(5) 0.0474(4) -0.0095(3) 0.0117(3) 0.0032(3)
P5 0.0452(8) 0.0574(10) 0.0481(8) -0.0106(8) 0.0114(7) 0.0083(7)
C25 0.072(5) 0.085(6) 0.106(6) -0.008(5) 0.022(4) -0.012(4)
C26 0.078(5) 0.077(5) 0.079(5) -0.028(4) 0.018(4) -0.007(4)
C27 0.179(11) 0.151(11) 0.080(6) -0.039(7) -0.004(6) -0.081(9)
C28 0.074(5) 0.103(6) 0.087(5) -0.025(5) 0.039(4) 0.022(4)
C29 0.067(4) 0.103(6) 0.057(4) -0.006(4) 0.026(3) 0.022(4)
C30 0.117(7) 0.208(13) 0.077(6) 0.005(7) 0.043(5) 0.051(8)
N3 0.050(3) 0.088(4) 0.057(3) -0.011(3) 0.008(2) 0.027(3)
P6 0.0485(9) 0.0692(12) 0.0680(11) -0.0060(9) 0.0178(8) 0.0174(8)
C31 0.059(4) 0.099(7) 0.149(8) -0.015(6) 0.048(5) -0.005(4)
C32 0.040(3) 0.089(6) 0.090(5) -0.025(5) 0.015(3) 0.012(3)
C33 0.055(5) 0.205(13) 0.125(8) -0.029(8) -0.006(5) 0.015(6)
C35 0.145(8) 0.092(7) 0.139(8) 0.029(6) 0.089(7) 0.052(6)
C36 0.147(9) 0.079(7) 0.167(10) 0.021(7) 0.077(8) 0.043(6)
C35A 0.145(8) 0.092(7) 0.139(8) 0.029(6) 0.089(7) 0.052(6)
C36A 0.147(9) 0.079(7) 0.167(10) 0.021(7) 0.077(8) 0.043(6)

loop_
_atom_type_symbol
_atom_type_description
_atom_type_scat_dispersion_real
_atom_type_scat_dispersion_imag
_atom_type_scat_source
C C 0.0033 0.0016 'International Tables Vol C Tables 4.2.6.8 and 6.1.1.4'
H H 0.0000 0.0000 'International Tables Vol C Tables 4.2.6.8 and 6.1.1.4'
N N 0.0061 0.0033 'International Tables Vol C Tables 4.2.6.8 and 6.1.1.4'
P P 0.1023 0.0942 'International Tables Vol C Tables 4.2.6.8 and 6.1.1.4'
Cu Cu 0.3201 1.2651 'International Tables Vol C Tables 4.2.6.8 and 6.1.1.4'
Te Te -0.5308 1.6751 'International Tables Vol C Tables 4.2.6.8 and 6.1.1.4'

loop_
_geom_angle_atom_site_label_1
_geom_angle_atom_site_label_2
_geom_angle_atom_site_label_3
_geom_angle
_geom_angle_site_symmetry_1
_geom_angle_site_symmetry_3
_geom_angle_publ_flag
P6 Te3 Cu3 86.84(5) . . ?
P6 Te3 Cu1 98.51(5) . . ?
Cu3 Te3 Cu1 64.53(3) . . ?
P1 Cu1 Te3 131.33(5) . . ?
P1 Cu1 Te1 99.36(5) . . ?
Te3 Cu1 Te1 128.75(4) . . ?
P1 Cu1 Cu3 167.30(6) . . ?
Te3 Cu1 Cu3 57.68(2) . . ?
Te1 Cu1 Cu3 73.88(3) . . ?
P1 Cu1 Cu2 128.60(6) . . ?
Te3 Cu1 Cu2 82.90(3) . . ?
Te1 Cu1 Cu2 55.06(3) . . ?
Cu3 Cu1 Cu2 56.46(3) . . ?
N1 P1 C5 104.9(4) . . ?
N1 P1 C2 105.1(3) . . ?
C5 P1 C2 102.5(4) . . ?
N1 P1 Cu1 110.79(19) . . ?
C5 P1 Cu1 118.1(3) . . ?
C2 P1 Cu1 114.2(3) . . ?
C3 C2 C1 109.5(8) . . ?
C3 C2 P1 110.2(6) . . ?
C1 C2 P1 111.5(6) . . ?
C4 C5 C6 111.2(10) . . ?
C4 C5 P1 111.7(7) . . ?
C6 C5 P1 112.3(7) . . ?
P2 N1 P1 125.3(3) . . ?
N1 P2 C8 112.3(3) . . ?
N1 P2 C11 110.4(3) . . ?
C8 P2 C11 108.3(4) . . ?
N1 P2 Te1 114.9(2) . . ?
C8 P2 Te1 106.2(3) . . ?
C11 P2 Te1 104.2(3) . . ?
C9 C8 C7 112.6(8) . . ?
C9 C8 P2 115.6(8) . . ?
C7 C8 P2 114.8(6) . . ?
C12 C11 C10 110.5(9) . . ?
C12 C11 P2 111.3(6) . . ?
C10 C11 P2 112.5(7) . . ?
P2 Te1 Cu2 112.98(5) . . ?
P2 Te1 Cu1 86.34(4) . . ?
Cu2 Te1 Cu1 67.88(3) . . ?
P3 Cu2 Te1 149.77(6) . . ?
P3 Cu2 Cu3 133.64(6) . . ?
Te1 Cu2 Cu3 76.54(3) . . ?
P3 Cu2 Te2 99.22(5) . . ?
Te1 Cu2 Te2 100.27(3) . . ?
Cu3 Cu2 Te2 57.95(2) . . ?
P3 Cu2 Cu1 130.34(6) . . ?
Te1 Cu2 Cu1 57.06(2) . . ?
Cu3 Cu2 Cu1 59.76(3) . . ?
Te2 Cu2 Cu1 117.13(3) . . ?
N2 P3 C17 104.0(3) . . ?
N2 P3 C14 106.3(3) . . ?
C17 P3 C14 100.9(4) . . ?
N2 P3 Cu2 110.01(18) . . ?
C17 P3 Cu2 124.1(3) . . ?
C14 P3 Cu2 110.1(2) . . ?
C13 C14 C15 111.2(7) . . ?
C13 C14 P3 111.3(5) . . ?
C15 C14 P3 114.2(5) . . ?
C16 C17 C18 112.5(8) . . ?
C16 C17 P3 109.4(5) . . ?
C18 C17 P3 111.9(7) . . ?
P4 N2 P3 124.7(3) . . ?
N2 P4 C23 107.4(3) . . ?
N2 P4 C20 108.8(3) . . ?
C23 P4 C20 108.5(4) . . ?
N2 P4 Te2 114.81(19) . . ?
C23 P4 Te2 108.1(3) . . ?
C20 P4 Te2 108.9(2) . . ?
C21 C20 C19 110.6(7) . . ?
C21 C20 P4 117.9(6) . . ?
C19 C20 P4 111.0(6) . . ?
C22 C23 C24 109.6(8) . . ?
C22 C23 P4 109.8(6) . . ?
C24 C23 P4 115.2(6) . . ?
P4 Te2 Cu3 109.36(5) . . ?
P4 Te2 Cu2 83.65(5) . . ?
Cu3 Te2 Cu2 60.97(3) . . ?
P5 Cu3 Te2 126.62(6) . . ?
P5 Cu3 Te3 101.04(5) . . ?
Te2 Cu3 Te3 125.50(3) . . ?
P5 Cu3 Cu2 155.57(6) . . ?
Te2 Cu3 Cu2 61.08(3) . . ?
Te3 Cu3 Cu2 87.12(3) . . ?
P5 Cu3 Cu1 101.04(6) . . ?
Te2 Cu3 Cu1 124.18(3) . . ?
Te3 Cu3 Cu1 57.80(3) . . ?
Cu2 Cu3 Cu1 63.78(3) . . ?
N3 P5 C29 105.7(3) . . ?
N3 P5 C26 105.7(3) . . ?
C29 P5 C26 105.3(4) . . ?
N3 P5 Cu3 109.6(2) . . ?
C29 P5 Cu3 114.3(2) . . ?
C26 P5 Cu3 115.4(3) . . ?
C25 C26 C27 110.0(7) . . ?
C25 C26 P5 111.1(5) . . ?
C27 C26 P5 113.1(7) . . ?
C30 C29 C28 113.4(6) . . ?
C30 C29 P5 117.8(6) . . ?
C28 C29 P5 110.7(5) . . ?
P6 N3 P5 127.3(3) . . ?
N3 P6 C35 112.8(3) . . ?
N3 P6 C32 110.8(3) . . ?
C35 P6 C32 106.9(4) . . ?
N3 P6 Te3 114.66(19) . . ?
C35 P6 Te3 105.2(3) . . ?
C32 P6 Te3 106.0(2) . . ?
C31 C32 C33 111.5(8) . . ?
C31 C32 P6 111.5(5) . . ?
C33 C32 P6 111.4(6) . . ?
C34 C35 C36 114.0(9) . . ?
C34 C35 P6 117.8(8) . . ?
C36 C35 P6 116.1(6) . . ?

loop_
_geom_bond_atom_site_label_1
_geom_bond_atom_site_label_2
_geom_bond_distance
_geom_bond_site_symmetry_2
_geom_bond_publ_flag
Te3 P6 2.483(2) . ?
Te3 Cu3 2.5660(9) . ?
Te3 Cu1 2.5694(9) . ?
Cu1 P1 2.277(2) . ?
Cu1 Te1 2.5786(9) . ?
Cu1 Cu3 2.7414(12) . ?
Cu1 Cu2 2.8466(13) . ?
P1 N1 1.635(5) . ?
P1 C5 1.838(8) . ?
P1 C2 1.841(7) . ?
C1 C2 1.511(10) . ?
C2 C3 1.498(12) . ?
C4 C5 1.489(14) . ?
C5 C6 1.530(14) . ?
N1 P2 1.586(5) . ?
P2 C8 1.812(8) . ?
P2 C11 1.849(7) . ?
P2 Te1 2.4837(18) . ?
C7 C8 1.491(7) . ?
C8 C9 1.473(9) . ?
C10 C11 1.513(12) . ?
C11 C12 1.510(13) . ?
Te1 Cu2 2.5187(10) . ?
Cu2 P3 2.2432(18) . ?
Cu2 Cu3 2.6446(13) . ?
Cu2 Te2 2.6474(10) . ?
P3 N2 1.643(5) . ?
P3 C17 1.826(7) . ?
P3 C14 1.842(7) . ?
C13 C14 1.469(12) . ?
C14 C15 1.523(10) . ?
C16 C17 1.495(11) . ?
C17 C18 1.535(12) . ?
N2 P4 1.586(5) . ?
P4 C23 1.828(8) . ?
P4 C20 1.840(7) . ?
P4 Te2 2.4652(18) . ?
C19 C20 1.539(10) . ?
C20 C21 1.534(11) . ?
C22 C23 1.521(12) . ?
C23 C24 1.523(11) . ?
Te2 Cu3 2.5637(10) . ?
Cu3 P5 2.2592(18) . ?
P5 N3 1.639(5) . ?
P5 C29 1.851(7) . ?
P5 C26 1.861(8) . ?
C25 C26 1.504(11) . ?
C26 C27 1.546(11) . ?
C28 C29 1.542(9) . ?
C29 C30 1.490(10) . ?
N3 P6 1.574(6) . ?
P6 C35 1.805(9) . ?
P6 C32 1.842(7) . ?
C31 C32 1.513(11) . ?
C32 C33 1.526(11) . ?
C34 C35 1.477(8) . ?
C35 C36 1.491(8) . ?
